data_4347408
loop_
_publ_author_name
'Jeong, So Yi'
'Lalancette, Roger A.'
'Lin, Huina'
'Lupinska, Patrycja'
'Shipman, Patrick O.'
'John, Alexandra'
'Sheridan, John B.'
'J\"akle, Frieder'

_publ_section_title
;
 &quot;Third-Generation&quot;-Type Functional Tris(2-pyridyl)borate
 Ligands and Their Transition-Metal Complexes.
;
_journal_issue 7
_journal_name_full 'Inorganic chemistry'
_journal_page_first 3605
_journal_page_last 3615
_journal_paper_doi 10.1021/acs.inorgchem.6b00124
_journal_volume 55
_journal_year 2016
_chemical_formula_moiety 'C48 H50 B2 N6 Ru Si2, C7 H8'
_chemical_formula_sum 'C55 H58 B2 N6 Ru Si2'
_chemical_formula_weight 981.94
_space_group_IT_number 15
_space_group_name_Hall '-C 2yc'
_space_group_name_H-M_alt 'C 1 2/c 1'
_symmetry_cell_setting monoclinic
_symmetry_space_group_name_Hall '-C 2yc'
_symmetry_space_group_name_H-M 'C 1 2/c 1'
_atom_sites_solution_hydrogens geom
_atom_sites_solution_primary direct
_atom_sites_solution_secondary difmap
_audit_creation_method SHELXL-97
_cell_angle_alpha 90.00
_cell_angle_beta 106.3470(10)
_cell_angle_gamma 90.00
_cell_formula_units_Z 4
_cell_length_a 18.1391(4)
_cell_length_b 10.1834(2)
_cell_length_c 27.0532(8)
_cell_measurement_reflns_used 9890
_cell_measurement_temperature 100(2)
_cell_measurement_theta_max 69.75
_cell_measurement_theta_min 5.03
_cell_volume 4795.2(2)
_computing_cell_refinement 'APEX 2'
_computing_data_collection 'APEX 2 (Bruker, 2006)'
_computing_data_reduction 'SAINT (Bruker, 2005)'
_computing_molecular_graphics SHELXTL
_computing_publication_material SHELXTL
_computing_structure_refinement SHELXTL
_computing_structure_solution 'SHELXTL (Sheldrick, 2008b)'
_diffrn_ambient_temperature 100(2)
_diffrn_measured_fraction_theta_full 0.981
_diffrn_measured_fraction_theta_max 0.950
_diffrn_measurement_device_type 'Bruker SMART CCD Apex-II area-detector'
_diffrn_measurement_method '\f and \w'
_diffrn_radiation_monochromator graphite
_diffrn_radiation_source 'fine-focus sealed tube'
_diffrn_radiation_type CuK\a
_diffrn_radiation_wavelength 1.54178
_diffrn_reflns_av_R_equivalents 0.0322
_diffrn_reflns_av_sigmaI/netI 0.0223
_diffrn_reflns_limit_h_max 21
_diffrn_reflns_limit_h_min -21
_diffrn_reflns_limit_k_max 12
_diffrn_reflns_limit_k_min -12
_diffrn_reflns_limit_l_max 32
_diffrn_reflns_limit_l_min -32
_diffrn_reflns_number 22453
_diffrn_reflns_theta_full 67.50
_diffrn_reflns_theta_max 70.34
_diffrn_reflns_theta_min 3.40
_diffrn_standards_decay_% 0
_diffrn_standards_number 0
_exptl_absorpt_coefficient_mu 3.465
_exptl_absorpt_correction_T_max 0.7502
_exptl_absorpt_correction_T_min 0.5003
_exptl_absorpt_correction_type numerical
_exptl_absorpt_process_details 'SADABS (Sheldrick, 2008a)'
_exptl_crystal_colour yellow
_exptl_crystal_density_diffrn 1.360
_exptl_crystal_density_method 'not measured'
_exptl_crystal_description plate
_exptl_crystal_F_000 2048
_exptl_crystal_size_max 0.23
_exptl_crystal_size_mid 0.19
_exptl_crystal_size_min 0.09
_refine_diff_density_max 1.423
_refine_diff_density_min -0.459
_refine_diff_density_rms 0.087
_refine_ls_extinction_method none
_refine_ls_goodness_of_fit_ref 1.075
_refine_ls_hydrogen_treatment constr
_refine_ls_matrix_type full
_refine_ls_number_parameters 305
_refine_ls_number_reflns 4362
_refine_ls_number_restraints 0
_refine_ls_restrained_S_all 1.075
_refine_ls_R_factor_all 0.0374
_refine_ls_R_factor_gt 0.0352
_refine_ls_shift/su_max 0.000
_refine_ls_shift/su_mean 0.000
_refine_ls_structure_factor_coef Fsqd
_refine_ls_weighting_details 'calc w=1/[\s^2^(Fo^2^)+(0.0578P)^2^+8.7688P] where P=(Fo^2^+2Fc^2^)/3'
_refine_ls_weighting_scheme calc
_refine_ls_wR_factor_gt 0.0944
_refine_ls_wR_factor_ref 0.0963
_reflns_number_gt 4047
_reflns_number_total 4362
_reflns_threshold_expression I>2\s(I)
_cod_data_source_file ic6b00124_si_002.cif
_cod_data_source_block RuTpybSi2
_cod_depositor_comments
;
The following automatic conversions were performed:

data item '_symmetry_cell_setting' value 'Monoclinic' was changed to
'monoclinic' in accordance with the
/home/saulius/struct/COD-crude-data/automatic-downloads/DataCite-retrospective/ACS/depositions/lib/dictionaries/cif_core.dic
dictionary named 'cif_core.dic' version 2.4.2 last updated on
2011-04-26.

Automatic conversion script
Id: cif_fix_values 6909 2019-04-08 15:41:33Z antanas 
;
_cod_original_sg_symbol_H-M 'C 2/c'
_cod_database_code 4347408

loop_
_symmetry_equiv_pos_as_xyz
'x, y, z'
'-x, y, -z+1/2'
'x+1/2, y+1/2, z'
'-x+1/2, y+1/2, -z+1/2'
'-x, -y, -z'
'x, -y, z-1/2'
'-x+1/2, -y+1/2, -z'
'x+1/2, -y+1/2, z-1/2'

loop_
_atom_site_label
_atom_site_type_symbol
_atom_site_fract_x
_atom_site_fract_y
_atom_site_fract_z
_atom_site_U_iso_or_equiv
_atom_site_adp_type
_atom_site_occupancy
_atom_site_symmetry_multiplicity
_atom_site_calc_flag
_atom_site_refinement_flags
Ru1 Ru 0.2500 0.2500 0.5000 0.01166(10) Uani 1 2 d S
Si1 Si 0.34734(4) 0.26255(6) 0.86642(3) 0.01778(16) Uani 1 1 d .
N1 N 0.17680(11) 0.21590(19) 0.54440(7) 0.0144(4) Uani 1 1 d .
N2 N 0.29447(10) 0.40868(18) 0.54703(7) 0.0145(4) Uani 1 1 d .
N3 N 0.33128(10) 0.13276(17) 0.54962(7) 0.0136(4) Uani 1 1 d .
B1 B 0.29611(16) 0.2560(2) 0.62271(11) 0.0151(5) Uani 1 1 d .
C1 C 0.20401(13) 0.2265(2) 0.59672(9) 0.0147(4) Uani 1 1 d .
C2 C 0.15147(13) 0.2121(2) 0.62585(9) 0.0175(5) Uani 1 1 d .
H2 H 0.1692 0.2202 0.6623 0.021 Uiso 1 1 calc R
C3 C 0.07428(13) 0.1865(2) 0.60274(9) 0.0194(5) Uani 1 1 d .
H3 H 0.0393 0.1787 0.6230 0.023 Uiso 1 1 calc R
C4 C 0.04911(13) 0.1725(2) 0.54984(9) 0.0200(5) Uani 1 1 d .
H4 H -0.0031 0.1527 0.5330 0.024 Uiso 1 1 calc R
C5 C 0.10176(12) 0.1882(2) 0.52216(9) 0.0169(5) Uani 1 1 d .
H5 H 0.0846 0.1792 0.4858 0.020 Uiso 1 1 calc R
C6 C 0.31681(12) 0.3965(2) 0.59956(8) 0.0150(4) Uani 1 1 d .
C7 C 0.35754(13) 0.4998(2) 0.62869(9) 0.0188(5) Uani 1 1 d .
H7 H 0.3765 0.4897 0.6650 0.023 Uiso 1 1 calc R
C8 C 0.37117(13) 0.6162(2) 0.60661(9) 0.0201(5) Uani 1 1 d .
H8 H 0.3987 0.6856 0.6272 0.024 Uiso 1 1 calc R
C9 C 0.34367(13) 0.6293(2) 0.55340(9) 0.0199(5) Uani 1 1 d .
H9 H 0.3499 0.7091 0.5368 0.024 Uiso 1 1 calc R
C10 C 0.30719(13) 0.5233(2) 0.52543(9) 0.0175(5) Uani 1 1 d .
H10 H 0.2900 0.5310 0.4890 0.021 Uiso 1 1 calc R
C11 C 0.34915(13) 0.1507(2) 0.60193(8) 0.0152(4) Uani 1 1 d .
C12 C 0.41402(13) 0.0860(2) 0.63270(9) 0.0188(5) Uani 1 1 d .
H12 H 0.4296 0.1029 0.6687 0.023 Uiso 1 1 calc R
C13 C 0.45600(13) -0.0014(2) 0.61258(9) 0.0217(5) Uani 1 1 d .
H13 H 0.4990 -0.0459 0.6344 0.026 Uiso 1 1 calc R
C14 C 0.43385(14) -0.0229(2) 0.55961(9) 0.0203(5) Uani 1 1 d .
H14 H 0.4603 -0.0844 0.5444 0.024 Uiso 1 1 calc R
C15 C 0.37255(13) 0.0473(2) 0.52995(9) 0.0178(5) Uani 1 1 d .
H15 H 0.3584 0.0350 0.4937 0.021 Uiso 1 1 calc R
C16 C 0.31003(14) 0.2553(2) 0.68531(9) 0.0166(5) Uani 1 1 d .
C17 C 0.33080(13) 0.1421(2) 0.71576(9) 0.0175(5) Uani 1 1 d .
H17 H 0.3389 0.0628 0.6995 0.021 Uiso 1 1 calc R
C18 C 0.34010(13) 0.1409(2) 0.76870(9) 0.0183(5) Uani 1 1 d .
H18 H 0.3562 0.0623 0.7876 0.022 Uiso 1 1 calc R
C19 C 0.32629(14) 0.2528(2) 0.79458(10) 0.0170(5) Uani 1 1 d .
C20 C 0.29978(13) 0.3633(2) 0.76415(9) 0.0177(5) Uani 1 1 d .
H20 H 0.2868 0.4400 0.7799 0.021 Uiso 1 1 calc R
C21 C 0.29183(13) 0.3643(2) 0.71163(9) 0.0179(5) Uani 1 1 d .
H21 H 0.2733 0.4418 0.6926 0.021 Uiso 1 1 calc R
C22 C 0.35101(15) 0.0969(2) 0.89679(9) 0.0240(5) Uani 1 1 d .
H22A H 0.3762 0.1038 0.9338 0.036 Uiso 1 1 calc R
H22B H 0.3802 0.0366 0.8812 0.036 Uiso 1 1 calc R
H22C H 0.2987 0.0634 0.8912 0.036 Uiso 1 1 calc R
C23 C 0.27058(16) 0.3626(3) 0.88241(10) 0.0278(6) Uani 1 1 d .
H23A H 0.2203 0.3377 0.8595 0.042 Uiso 1 1 calc R
H23B H 0.2799 0.4560 0.8778 0.042 Uiso 1 1 calc R
H23C H 0.2713 0.3465 0.9183 0.042 Uiso 1 1 calc R
C24 C 0.44339(15) 0.3420(3) 0.89286(10) 0.0285(6) Uani 1 1 d .
H24A H 0.4504 0.3657 0.9290 0.043 Uiso 1 1 calc R
H24B H 0.4462 0.4213 0.8729 0.043 Uiso 1 1 calc R
H24C H 0.4839 0.2806 0.8905 0.043 Uiso 1 1 calc R
C25 C 0.5000 0.5719(4) 0.7500 0.0249(8) Uani 1 2 d S
C26 C 0.56204(16) 0.6421(3) 0.74299(10) 0.0298(6) Uani 1 1 d .
H26 H 0.6048 0.5961 0.7377 0.036 Uiso 1 1 calc R
C27 C 0.56239(19) 0.7786(3) 0.74357(12) 0.0354(7) Uani 1 1 d .
H27 H 0.6058 0.8248 0.7395 0.043 Uiso 1 1 calc R
C28 C 0.5000 0.8478(4) 0.7500 0.0356(9) Uani 1 2 d S
H28 H 0.5000 0.9411 0.7500 0.043 Uiso 1 2 calc SR
C29 C 0.5000 0.4225(4) 0.7500 0.0340(9) Uani 1 2 d S
H29A H 0.5120 0.3904 0.7855 0.051 Uiso 0.50 1 calc PR
H29B H 0.5388 0.3904 0.7340 0.051 Uiso 0.50 1 calc PR
H29C H 0.4492 0.3904 0.7305 0.051 Uiso 0.50 1 calc PR

loop_
_atom_site_aniso_label
_atom_site_aniso_U_11
_atom_site_aniso_U_22
_atom_site_aniso_U_33
_atom_site_aniso_U_23
_atom_site_aniso_U_13
_atom_site_aniso_U_12
Ru1 0.01404(15) 0.01331(15) 0.00773(15) 0.00004(8) 0.00321(10) 0.00009(8)
Si1 0.0243(4) 0.0182(3) 0.0105(3) -0.0003(2) 0.0043(3) -0.0008(2)
N1 0.0165(9) 0.0145(8) 0.0122(9) -0.0008(8) 0.0043(7) 0.0010(8)
N2 0.0151(9) 0.0164(9) 0.0124(9) 0.0000(8) 0.0046(7) 0.0002(7)
N3 0.0165(9) 0.0141(8) 0.0106(9) 0.0007(7) 0.0046(7) -0.0004(7)
B1 0.0170(13) 0.0177(13) 0.0102(13) 0.0000(9) 0.0033(10) -0.0004(9)
C1 0.0183(11) 0.0130(9) 0.0131(11) 0.0012(9) 0.0049(9) 0.0017(9)
C2 0.0226(12) 0.0187(11) 0.0121(11) 0.0014(10) 0.0064(9) 0.0017(10)
C3 0.0205(11) 0.0216(11) 0.0193(12) 0.0010(10) 0.0111(9) 0.0006(9)
C4 0.0166(10) 0.0206(11) 0.0226(12) 0.0005(10) 0.0053(9) 0.0000(9)
C5 0.0195(11) 0.0175(11) 0.0130(11) 0.0001(9) 0.0035(9) 0.0006(9)
C6 0.0132(10) 0.0207(11) 0.0113(10) 0.0001(9) 0.0038(8) 0.0020(9)
C7 0.0179(11) 0.0252(12) 0.0140(11) -0.0030(10) 0.0060(9) -0.0006(9)
C8 0.0192(11) 0.0207(11) 0.0219(12) -0.0074(10) 0.0085(9) -0.0056(9)
C9 0.0223(11) 0.0171(11) 0.0227(12) 0.0002(10) 0.0103(10) -0.0016(9)
C10 0.0197(11) 0.0197(11) 0.0142(11) 0.0012(9) 0.0064(9) 0.0007(9)
C11 0.0172(10) 0.0167(10) 0.0126(10) 0.0008(9) 0.0057(8) -0.0024(9)
C12 0.0189(11) 0.0264(12) 0.0113(10) 0.0027(10) 0.0045(8) 0.0005(9)
C13 0.0183(11) 0.0256(12) 0.0201(12) 0.0076(10) 0.0038(9) 0.0058(9)
C14 0.0219(11) 0.0191(11) 0.0224(12) 0.0012(10) 0.0105(9) 0.0036(9)
C15 0.0208(11) 0.0179(11) 0.0160(11) -0.0007(9) 0.0070(9) -0.0003(9)
C16 0.0150(11) 0.0218(13) 0.0125(13) -0.0001(9) 0.0033(9) -0.0012(8)
C17 0.0207(11) 0.0181(11) 0.0146(11) -0.0016(9) 0.0063(9) -0.0005(9)
C18 0.0213(11) 0.0178(11) 0.0158(11) 0.0023(9) 0.0050(9) -0.0006(9)
C19 0.0176(12) 0.0224(13) 0.0108(12) -0.0007(8) 0.0035(10) -0.0030(8)
C20 0.0203(11) 0.0192(11) 0.0150(11) -0.0008(9) 0.0074(9) 0.0020(9)
C21 0.0186(11) 0.0201(11) 0.0147(11) 0.0037(9) 0.0043(9) 0.0032(9)
C22 0.0309(13) 0.0246(12) 0.0162(12) 0.0039(10) 0.0062(10) -0.0008(10)
C23 0.0389(14) 0.0278(13) 0.0205(13) -0.0029(11) 0.0144(11) 0.0015(11)
C24 0.0303(13) 0.0258(13) 0.0252(13) -0.0024(11) 0.0011(11) -0.0021(11)
C25 0.0266(17) 0.0318(19) 0.0110(15) 0.000 -0.0035(13) 0.000
C26 0.0302(14) 0.0349(14) 0.0232(13) 0.0077(12) 0.0057(11) 0.0043(11)
C27 0.0403(17) 0.0372(14) 0.0282(16) 0.0074(14) 0.0086(13) -0.0044(14)
C28 0.059(3) 0.0266(19) 0.0220(19) 0.000 0.0128(18) 0.000
C29 0.0256(18) 0.032(2) 0.039(2) 0.000 -0.0005(16) 0.000

loop_
_atom_type_symbol
_atom_type_description
_atom_type_scat_dispersion_real
_atom_type_scat_dispersion_imag
_atom_type_scat_source
C C 0.0181 0.0091 'International Tables Vol C Tables 4.2.6.8 and 6.1.1.4'
H H 0.0000 0.0000 'International Tables Vol C Tables 4.2.6.8 and 6.1.1.4'
B B 0.0090 0.0039 'International Tables Vol C Tables 4.2.6.8 and 6.1.1.4'
N N 0.0311 0.0180 'International Tables Vol C Tables 4.2.6.8 and 6.1.1.4'
Si Si 0.2541 0.3302 'International Tables Vol C Tables 4.2.6.8 and 6.1.1.4'
Ru Ru 0.0552 3.2960 'International Tables Vol C Tables 4.2.6.8 and 6.1.1.4'

loop_
_geom_angle_atom_site_label_1
_geom_angle_atom_site_label_2
_geom_angle_atom_site_label_3
_geom_angle
_geom_angle_site_symmetry_1
_geom_angle_site_symmetry_3
N1 Ru1 N1 179.999(1) . 7_556
N1 Ru1 N3 90.98(7) . 7_556
N1 Ru1 N3 89.02(7) 7_556 7_556
N1 Ru1 N3 89.02(7) . .
N1 Ru1 N3 90.98(7) 7_556 .
N3 Ru1 N3 180.00(9) 7_556 .
N1 Ru1 N2 88.67(7) . .
N1 Ru1 N2 91.32(7) 7_556 .
N3 Ru1 N2 91.80(7) 7_556 .
N3 Ru1 N2 88.20(7) . .
N1 Ru1 N2 91.33(7) . 7_556
N1 Ru1 N2 88.67(7) 7_556 7_556
N3 Ru1 N2 88.20(7) 7_556 7_556
N3 Ru1 N2 91.80(7) . 7_556
N2 Ru1 N2 180.0 . 7_556
C22 Si1 C24 107.94(12) . .
C22 Si1 C23 109.06(12) . .
C24 Si1 C23 110.46(12) . .
C22 Si1 C19 112.29(10) . .
C24 Si1 C19 108.38(12) . .
C23 Si1 C19 108.71(12) . .
C5 N1 C1 120.14(19) . .
C5 N1 Ru1 120.62(15) . .
C1 N1 Ru1 119.19(15) . .
C10 N2 C6 119.30(19) . .
C10 N2 Ru1 119.41(14) . .
C6 N2 Ru1 121.09(15) . .
C15 N3 C11 119.71(19) . .
C15 N3 Ru1 119.25(15) . .
C11 N3 Ru1 120.68(14) . .
C16 B1 C11 114.60(19) . .
C16 B1 C1 106.4(2) . .
C11 B1 C1 110.90(18) . .
C16 B1 C6 114.25(18) . .
C11 B1 C6 102.63(18) . .
C1 B1 C6 107.94(19) . .
N1 C1 C2 117.9(2) . .
N1 C1 B1 119.0(2) . .
C2 C1 B1 123.1(2) . .
C3 C2 C1 121.6(2) . .
C3 C2 H2 119.2 . .
C1 C2 H2 119.2 . .
C4 C3 C2 118.9(2) . .
C4 C3 H3 120.6 . .
C2 C3 H3 120.6 . .
C5 C4 C3 118.2(2) . .
C5 C4 H4 120.9 . .
C3 C4 H4 120.9 . .
N1 C5 C4 123.1(2) . .
N1 C5 H5 118.5 . .
C4 C5 H5 118.5 . .
N2 C6 C7 118.2(2) . .
N2 C6 B1 116.15(19) . .
C7 C6 B1 125.6(2) . .
C8 C7 C6 122.3(2) . .
C8 C7 H7 118.9 . .
C6 C7 H7 118.9 . .
C7 C8 C9 118.3(2) . .
C7 C8 H8 120.8 . .
C9 C8 H8 120.8 . .
C10 C9 C8 118.1(2) . .
C10 C9 H9 121.0 . .
C8 C9 H9 121.0 . .
N2 C10 C9 123.6(2) . .
N2 C10 H10 118.2 . .
C9 C10 H10 118.2 . .
N3 C11 C12 117.7(2) . .
N3 C11 B1 116.69(19) . .
C12 C11 B1 125.4(2) . .
C13 C12 C11 122.3(2) . .
C13 C12 H12 118.9 . .
C11 C12 H12 118.9 . .
C12 C13 C14 118.4(2) . .
C12 C13 H13 120.8 . .
C14 C13 H13 120.8 . .
C15 C14 C13 118.1(2) . .
C15 C14 H14 121.0 . .
C13 C14 H14 121.0 . .
N3 C15 C14 123.5(2) . .
N3 C15 H15 118.2 . .
C14 C15 H15 118.2 . .
C17 C16 C21 114.4(2) . .
C17 C16 B1 123.13(19) . .
C21 C16 B1 121.97(19) . .
C18 C17 C16 123.0(2) . .
C18 C17 H17 118.5 . .
C16 C17 H17 118.5 . .
C17 C18 C19 121.4(2) . .
C17 C18 H18 119.3 . .
C19 C18 H18 119.3 . .
C18 C19 C20 116.2(2) . .
C18 C19 Si1 123.38(18) . .
C20 C19 Si1 120.26(17) . .
C21 C20 C19 121.9(2) . .
C21 C20 H20 119.0 . .
C19 C20 H20 119.0 . .
C20 C21 C16 122.8(2) . .
C20 C21 H21 118.6 . .
C16 C21 H21 118.6 . .
Si1 C22 H22A 109.5 . .
Si1 C22 H22B 109.5 . .
H22A C22 H22B 109.5 . .
Si1 C22 H22C 109.5 . .
H22A C22 H22C 109.5 . .
H22B C22 H22C 109.5 . .
Si1 C23 H23A 109.5 . .
Si1 C23 H23B 109.5 . .
H23A C23 H23B 109.5 . .
Si1 C23 H23C 109.5 . .
H23A C23 H23C 109.5 . .
H23B C23 H23C 109.5 . .
Si1 C24 H24A 109.5 . .
Si1 C24 H24B 109.5 . .
H24A C24 H24B 109.5 . .
Si1 C24 H24C 109.5 . .
H24A C24 H24C 109.5 . .
H24B C24 H24C 109.5 . .
C26 C25 C26 118.1(4) . 2_656
C26 C25 C29 120.93(18) . .
C26 C25 C29 120.93(18) 2_656 .
C27 C26 C25 120.9(3) . .
C27 C26 H26 119.5 . .
C25 C26 H26 119.5 . .
C28 C27 C26 120.6(3) . .
C28 C27 H27 119.7 . .
C26 C27 H27 119.7 . .
C27 C28 C27 118.8(4) 2_656 .
C27 C28 H28 120.6 2_656 .
C27 C28 H28 120.6 . .
C25 C29 H29A 109.5 . .
C25 C29 H29B 109.5 . .
H29A C29 H29B 109.5 . .
C25 C29 H29C 109.5 . .
H29A C29 H29C 109.5 . .
H29B C29 H29C 109.5 . .

loop_
_geom_bond_atom_site_label_1
_geom_bond_atom_site_label_2
_geom_bond_distance
_geom_bond_site_symmetry_2
Ru1 N1 2.0554(18) .
Ru1 N1 2.0554(18) 7_556
Ru1 N3 2.0705(18) 7_556
Ru1 N3 2.0705(18) .
Ru1 N2 2.0743(18) .
Ru1 N2 2.0743(18) 7_556
Si1 C22 1.869(3) .
Si1 C24 1.871(3) .
Si1 C23 1.872(3) .
Si1 C19 1.875(3) .
N1 C5 1.354(3) .
N1 C1 1.366(3) .
N2 C10 1.354(3) .
N2 C6 1.369(3) .
N3 C15 1.351(3) .
N3 C11 1.372(3) .
B1 C16 1.640(4) .
B1 C11 1.642(3) .
B1 C1 1.647(4) .
B1 C6 1.647(3) .
C1 C2 1.405(3) .
C2 C3 1.388(3) .
C2 H2 0.9500 .
C3 C4 1.382(3) .
C3 H3 0.9500 .
C4 C5 1.379(3) .
C4 H4 0.9500 .
C5 H5 0.9500 .
C6 C7 1.395(3) .
C7 C8 1.380(3) .
C7 H7 0.9500 .
C8 C9 1.391(3) .
C8 H8 0.9500 .
C9 C10 1.376(3) .
C9 H9 0.9500 .
C10 H10 0.9500 .
C11 C12 1.400(3) .
C12 C13 1.379(3) .
C12 H12 0.9500 .
C13 C14 1.393(3) .
C13 H13 0.9500 .
C14 C15 1.374(3) .
C14 H14 0.9500 .
C15 H15 0.9500 .
C16 C17 1.405(3) .
C16 C21 1.407(3) .
C17 C18 1.394(3) .
C17 H17 0.9500 .
C18 C19 1.396(3) .
C18 H18 0.9500 .
C19 C20 1.397(3) .
C20 C21 1.387(3) .
C20 H20 0.9500 .
C21 H21 0.9500 .
C22 H22A 0.9800 .
C22 H22B 0.9800 .
C22 H22C 0.9800 .
C23 H23A 0.9800 .
C23 H23B 0.9800 .
C23 H23C 0.9800 .
C24 H24A 0.9800 .
C24 H24B 0.9800 .
C24 H24C 0.9800 .
C25 C26 1.390(3) .
C25 C26 1.390(3) 2_656
C25 C29 1.521(5) .
C26 C27 1.390(4) .
C26 H26 0.9500 .
C27 C28 1.385(4) .
C27 H27 0.9500 .
C28 C27 1.385(4) 2_656
C28 H28 0.9500 .
C29 H29A 0.9800 .
C29 H29B 0.9800 .
C29 H29C 0.9800 .
